data_2013334
loop_
_publ_author_name
'Anwar Usman'
'Hoong-Kun Fun'
'Lei Wang'
'Yan Zhang'
'Jian-Hua Xu'

_publ_section_title
;1-Acetyl-4'-ethyl-2a'-phenyl-2',2a',5',5a'-tetrahydrospiro[1<i>H</i>-indole-3,2'-oxeto[5,4-<i>b</i>]oxazol]-2(3<i>H</i>)-one
 and
 1-acetyl-4',5a'-diphenyl-2',2a',5',5a'-tetrahydrospiro[1<i>H</i>-indole-3,2'-oxeto[5,4-<i>b</i>]oxazol]-2(3<i>H</i>)-one
;
_journal_issue 6
_journal_name_full 'Acta Crystallographica Section C'
_journal_page_first o305
_journal_page_last o307
_journal_paper_doi 10.1107/S0108270103008680
_journal_volume 59
_journal_year 2003
_chemical_formula_iupac 'C21 H18 N2 O4'
_chemical_formula_moiety 'C21 H18 N2 O4'
_chemical_formula_sum 'C21 H18 N2 O4'
_chemical_formula_weight 362.37
_chemical_melting_point 392.0(10)
_chemical_name_systematic
;
1-Acetyl-2a'-phenyl-4'-ethylspiro[indole-3,2'-[2a'H,5a'H]oxeto[5,4-b]oxazol]-
2(1H)-one
;
_space_group_IT_number 14
_symmetry_cell_setting monoclinic
_symmetry_space_group_name_Hall '-P 2yn'
_symmetry_space_group_name_H-M 'P 1 21/n 1'
_atom_sites_solution_hydrogens geom
_atom_sites_solution_primary direct
_atom_sites_solution_secondary difmap
_audit_creation_method SHELXL-97
_cell_angle_alpha 90.00
_cell_angle_beta 97.3860(10)
_cell_angle_gamma 90.00
_cell_formula_units_Z 4
_cell_length_a 10.8569(6)
_cell_length_b 12.4129(6)
_cell_length_c 12.9849(6)
_cell_measurement_reflns_used 6010
_cell_measurement_temperature 213(2)
_cell_measurement_theta_max 28.30
_cell_measurement_theta_min 2.28
_cell_volume 1735.40(15)
_computing_cell_refinement 'SAINT (Siemens, 1996)'
_computing_data_collection 'SMART (Siemens, 1996)'
_computing_data_reduction SAINT
_computing_molecular_graphics SHELXTL
_computing_publication_material
;
SHELXTL, PARST (Nardelli, 1995) and PLATON (Spek, 2003)
;
_computing_structure_refinement SHELXTL
_computing_structure_solution 'SHELXTL (Sheldrick, 1997)'
_diffrn_ambient_temperature 213(2)
_diffrn_detector_area_resol_mean 8.33
_diffrn_measured_fraction_theta_full 0.983
_diffrn_measured_fraction_theta_max 0.983
_diffrn_measurement_device_type 'Siemens SMART CCD area-detector'
_diffrn_measurement_method \w
_diffrn_radiation_monochromator graphite
_diffrn_radiation_source 'fine-focus sealed tube'
_diffrn_radiation_type MoK\a
_diffrn_radiation_wavelength 0.71073
_diffrn_reflns_av_R_equivalents 0.0149
_diffrn_reflns_av_sigmaI/netI 0.0179
_diffrn_reflns_limit_h_max 6
_diffrn_reflns_limit_h_min -14
_diffrn_reflns_limit_k_max 16
_diffrn_reflns_limit_k_min -16
_diffrn_reflns_limit_l_max 17
_diffrn_reflns_limit_l_min -17
_diffrn_reflns_number 10582
_diffrn_reflns_theta_full 28.29
_diffrn_reflns_theta_max 28.29
_diffrn_reflns_theta_min 2.28
_diffrn_standards_decay_% negligible
_diffrn_standards_interval_count none
_diffrn_standards_number 0
_exptl_absorpt_coefficient_mu 0.097
_exptl_absorpt_correction_T_max 0.9603
_exptl_absorpt_correction_T_min 0.8994
_exptl_absorpt_correction_type empirical
_exptl_absorpt_process_details '(SADABS; Sheldrick, 1996)'
_exptl_crystal_colour colorless
_exptl_crystal_density_diffrn 1.387
_exptl_crystal_density_method 'not measured'
_exptl_crystal_description block
_exptl_crystal_F_000 760
_exptl_crystal_size_max 0.48
_exptl_crystal_size_mid 0.44
_exptl_crystal_size_min 0.42
_refine_diff_density_max 0.338
_refine_diff_density_min -0.434
_refine_ls_extinction_method none
_refine_ls_goodness_of_fit_ref 1.071
_refine_ls_hydrogen_treatment constr
_refine_ls_matrix_type full
_refine_ls_number_parameters 257
_refine_ls_number_reflns 4238
_refine_ls_number_restraints 0
_refine_ls_restrained_S_all 1.071
_refine_ls_R_factor_all 0.0622
_refine_ls_R_factor_gt 0.0491
_refine_ls_shift/su_max <0.001
_refine_ls_shift/su_mean 0.000
_refine_ls_structure_factor_coef Fsqd
_refine_ls_weighting_details 'calc w = 1/[\s^2^(Fo^2^)+(0.0644P)^2^+0.7497P] where P = (Fo^2^+2Fc^2^)/3'
_refine_ls_weighting_scheme calc
_refine_ls_wR_factor_gt 0.1276
_refine_ls_wR_factor_ref 0.1420
_reflns_number_gt 3439
_reflns_number_total 4238
_reflns_threshold_expression I>2\s(I)
_cod_data_source_file na1612.cif
_cod_data_source_block I
_cod_original_cell_volume 1735.4(2)
_cod_original_sg_symbol_H-M 'P 21/n'
_cod_database_code 2013334
_cod_database_fobs_code 2013334

loop_
_symmetry_equiv_pos_as_xyz
'x, y, z'
'-x+1/2, y+1/2, -z+1/2'
'-x, -y, -z'
'x-1/2, -y-1/2, z-1/2'

loop_
_atom_site_label
_atom_site_fract_x
_atom_site_fract_y
_atom_site_fract_z
_atom_site_U_iso_or_equiv
_atom_site_adp_type
_atom_site_calc_flag
_atom_site_refinement_flags
_atom_site_occupancy
_atom_site_disorder_assembly
_atom_site_disorder_group
_atom_site_type_symbol
O1 0.33060(10) 0.43585(10) 0.20936(8) 0.0392(3) Uani d . 1 . . O
O2 0.15416(12) 0.41369(11) 0.29910(9) 0.0475(3) Uani d . 1 . . O
O3 0.2776(2) 0.68099(15) -0.17305(12) 0.0822(6) Uani d . 1 . . O
O4 0.20403(12) 0.62977(9) 0.13021(9) 0.0416(3) Uani d . 1 . . O
N1 0.26945(12) 0.58189(10) -0.02832(10) 0.0335(3) Uani d . 1 . . N
N2 0.04952(12) 0.42914(11) 0.13637(10) 0.0367(3) Uani d . 1 . . N
C1 0.34922(14) 0.41368(13) 0.01835(12) 0.0344(3) Uani d . 1 . . C
C2 0.41497(15) 0.31978(14) 0.00799(16) 0.0457(4) Uani d . 1 . . C
H2 0.4246 0.2686 0.0607 0.055 Uiso calc R 1 . . H
C3 0.46650(17) 0.30404(18) -0.08403(19) 0.0567(6) Uani d . 1 . . C
H3 0.5117 0.2418 -0.0927 0.068 Uiso calc R 1 . . H
C4 0.45093(17) 0.38003(19) -0.16219(16) 0.0562(5) Uani d . 1 . . C
H4 0.4849 0.3673 -0.2232 0.067 Uiso calc R 1 . . H
C5 0.38621(17) 0.47455(18) -0.15234(14) 0.0493(4) Uani d . 1 . . C
H5 0.3767 0.5256 -0.2052 0.059 Uiso calc R 1 . . H
C6 0.33586(14) 0.49036(13) -0.06022(12) 0.0355(3) Uani d . 1 . . C
C7 0.24238(14) 0.56448(12) 0.07382(11) 0.0313(3) Uani d . 1 . . C
C8 0.27546(14) 0.44720(12) 0.10211(11) 0.0305(3) Uani d . 1 . . C
C9 0.23545(15) 0.36518(13) 0.23500(11) 0.0353(3) Uani d . 1 . . C
H9 0.2644 0.2930 0.2570 0.042 Uiso calc R 1 . . H
C10 0.05268(17) 0.44954(17) 0.23200(13) 0.0473(4) Uani d . 1 B . C
C11 0.16401(13) 0.37062(12) 0.12461(11) 0.0296(3) Uani d . 1 . . C
C12 0.14160(13) 0.27252(12) 0.05758(11) 0.0306(3) Uani d . 1 . . C
C13 0.16555(16) 0.16968(13) 0.09640(13) 0.0380(4) Uani d . 1 . . C
H13 0.1960 0.1600 0.1660 0.046 Uiso calc R 1 . . H
C14 0.1441(2) 0.08116(14) 0.03138(15) 0.0499(4) Uani d . 1 . . C
H14 0.1597 0.0121 0.0577 0.060 Uiso calc R 1 . . H
C15 0.0997(2) 0.09501(16) -0.07210(15) 0.0514(5) Uani d . 1 . . C
H15 0.0856 0.0353 -0.1153 0.062 Uiso calc R 1 . . H
C16 0.07611(18) 0.19712(16) -0.11167(13) 0.0459(4) Uani d . 1 . . C
H16 0.0469 0.2063 -0.1816 0.055 Uiso calc R 1 . . H
C17 0.09600(15) 0.28597(14) -0.04718(12) 0.0373(3) Uani d . 1 . . C
H17 0.0789 0.3547 -0.0737 0.045 Uiso calc R 1 . . H
C18 0.24998(17) 0.67809(15) -0.08627(14) 0.0444(4) Uani d . 1 . . C
C19 0.19732(18) 0.77318(15) -0.03783(16) 0.0490(4) Uani d . 1 . . C
H19A 0.1839 0.8303 -0.0879 0.073 Uiso calc R 1 . . H
H19B 0.2543 0.7969 0.0204 0.073 Uiso calc R 1 . . H
H19C 0.1198 0.7538 -0.0148 0.073 Uiso calc R 1 . . H
C20 -0.0427(3) 0.5096(3) 0.28200(18) 0.0933(11) Uani d . 1 . . C
H20A -0.1206 0.4969 0.2396 0.112 Uiso d PR 0.40 A 1 H
H20B -0.0243 0.5847 0.2750 0.112 Uiso d PR 0.40 A 1 H
H20C -0.0835 0.4599 0.3230 0.112 Uiso d PR 0.60 A 2 H
H20D -0.1041 0.5356 0.2278 0.112 Uiso d PR 0.60 A 2 H
C21A -0.0616(8) 0.4970(6) 0.3825(5) 0.087(2) Uani d P 0.40 B 1 C
H21A -0.1126 0.5548 0.4021 0.130 Uiso calc PR 0.40 B 1 H
H21B 0.0168 0.4979 0.4260 0.130 Uiso calc PR 0.40 B 1 H
H21C -0.1025 0.4295 0.3905 0.130 Uiso calc PR 0.40 B 1 H
C21B -0.0045(4) 0.5913(3) 0.3410(3) 0.0682(10) Uani d P 0.60 B 2 C
H21D -0.0740 0.6238 0.3677 0.102 Uiso calc PR 0.60 B 2 H
H21E 0.0343 0.6433 0.3009 0.102 Uiso calc PR 0.60 B 2 H
H21F 0.0544 0.5667 0.3976 0.102 Uiso calc PR 0.60 B 2 H

loop_
_atom_site_aniso_label
_atom_site_aniso_U_11
_atom_site_aniso_U_22
_atom_site_aniso_U_33
_atom_site_aniso_U_12
_atom_site_aniso_U_13
_atom_site_aniso_U_23
O1 0.0378(6) 0.0446(6) 0.0327(6) -0.0054(5) -0.0044(4) 0.0012(5)
O2 0.0489(7) 0.0664(8) 0.0276(5) 0.0105(6) 0.0063(5) -0.0013(5)
O3 0.1238(16) 0.0799(12) 0.0495(9) 0.0178(11) 0.0366(10) 0.0237(8)
O4 0.0546(7) 0.0354(6) 0.0363(6) 0.0023(5) 0.0119(5) -0.0054(5)
N1 0.0343(6) 0.0374(7) 0.0295(6) -0.0043(5) 0.0066(5) -0.0014(5)
N2 0.0315(6) 0.0460(8) 0.0335(7) 0.0033(5) 0.0082(5) 0.0039(5)
C1 0.0262(7) 0.0369(8) 0.0408(8) -0.0061(6) 0.0069(6) -0.0092(6)
C2 0.0311(8) 0.0405(9) 0.0665(12) -0.0018(7) 0.0097(7) -0.0097(8)
C3 0.0325(8) 0.0572(11) 0.0823(15) -0.0028(8) 0.0150(9) -0.0345(11)
C4 0.0425(10) 0.0767(14) 0.0525(11) -0.0087(9) 0.0187(8) -0.0277(11)
C5 0.0431(9) 0.0687(12) 0.0384(9) -0.0084(9) 0.0145(7) -0.0118(8)
C6 0.0284(7) 0.0446(8) 0.0342(7) -0.0080(6) 0.0069(6) -0.0091(6)
C7 0.0321(7) 0.0331(7) 0.0288(7) -0.0049(6) 0.0046(5) -0.0023(6)
C8 0.0298(7) 0.0323(7) 0.0290(7) -0.0023(6) 0.0026(5) -0.0018(6)
C9 0.0382(8) 0.0387(8) 0.0286(7) 0.0014(6) 0.0024(6) 0.0013(6)
C10 0.0418(9) 0.0664(12) 0.0345(8) 0.0116(8) 0.0077(7) 0.0027(8)
C11 0.0290(7) 0.0337(7) 0.0262(6) -0.0008(6) 0.0044(5) 0.0040(5)
C12 0.0263(7) 0.0366(7) 0.0291(7) -0.0048(6) 0.0047(5) 0.0015(6)
C13 0.0423(8) 0.0380(8) 0.0333(7) -0.0034(7) 0.0030(6) 0.0043(6)
C14 0.0656(12) 0.0352(8) 0.0484(10) -0.0029(8) 0.0056(9) 0.0022(7)
C15 0.0677(12) 0.0445(9) 0.0421(9) -0.0076(9) 0.0077(9) -0.0097(8)
C16 0.0518(10) 0.0551(10) 0.0302(8) -0.0082(8) 0.0035(7) -0.0025(7)
C17 0.0381(8) 0.0415(8) 0.0317(7) -0.0062(7) 0.0030(6) 0.0049(6)
C18 0.0446(9) 0.0502(10) 0.0389(8) -0.0047(8) 0.0070(7) 0.0100(7)
C19 0.0457(10) 0.0418(9) 0.0595(11) -0.0002(8) 0.0075(8) 0.0134(8)
C20 0.0726(16) 0.164(3) 0.0447(11) 0.0585(19) 0.0121(11) -0.0109(15)
C21A 0.119(6) 0.095(5) 0.059(3) 0.061(4) 0.062(4) 0.027(3)
C21B 0.065(2) 0.068(2) 0.071(2) 0.0104(19) 0.0068(19) -0.025(2)

loop_
_atom_type_symbol
_atom_type_description
_atom_type_scat_dispersion_real
_atom_type_scat_dispersion_imag
_atom_type_scat_source
C C 0.0033 0.0016 'International Tables Vol C Tables 4.2.6.8 and 6.1.1.4'
H H 0.0000 0.0000 'International Tables Vol C Tables 4.2.6.8 and 6.1.1.4'
N N 0.0061 0.0033 'International Tables Vol C Tables 4.2.6.8 and 6.1.1.4'
O O 0.0106 0.0060 'International Tables Vol C Tables 4.2.6.8 and 6.1.1.4'

loop_
_geom_angle_atom_site_label_1
_geom_angle_atom_site_label_2
_geom_angle_atom_site_label_3
_geom_angle
_geom_angle_publ_flag
C9 O1 C8 93.60(10) ?
C10 O2 C9 105.70(10) ?
C7 N1 C18 126.50(10) ?
C7 N1 C6 108.80(10) ?
C18 N1 C6 124.20(10) ?
C10 N2 C11 106.60(10) ?
C2 C1 C6 120.8(2) ?
C2 C1 C8 129.7(2) ?
C6 C1 C8 109.20(10) ?
C1 C2 C3 118.0(2) ?
C1 C2 H2 121.0 ?
C3 C2 H2 121.0 ?
C4 C3 C2 120.6(2) ?
C4 C3 H3 119.7 ?
C2 C3 H3 119.7 ?
C3 C4 C5 121.9(2) ?
C3 C4 H4 119.1 ?
C5 C4 H4 119.1 ?
C4 C5 C6 117.4(2) ?
C4 C5 H5 121.3 ?
C6 C5 H5 121.3 ?
C1 C6 C5 121.3(2) ?
C1 C6 N1 109.80(10) ?
C5 C6 N1 128.9(2) ?
O4 C7 N1 126.80(10) ?
O4 C7 C8 125.70(10) ?
N1 C7 C8 107.50(10) ?
O1 C8 C1 118.70(10) ?
O1 C8 C7 112.20(10) ?
C1 C8 C7 102.80(10) ?
O1 C8 C11 89.70(10) ?
C1 C8 C11 117.30(10) ?
C7 C8 C11 116.70(10) ?
O2 C9 O1 113.50(10) yes
O2 C9 C11 104.50(10) ?
O1 C9 C11 92.80(10) ?
O2 C9 H9 114.6 ?
O1 C9 H9 114.6 ?
C11 C9 H9 114.6 ?
N2 C10 O2 118.2(2) ?
N2 C10 C20 126.6(2) ?
O2 C10 C20 115.3(2) ?
N2 C11 C12 112.80(10) yes
N2 C11 C9 104.90(10) ?
C12 C11 C9 122.00(10) ?
N2 C11 C8 113.40(10) yes
C12 C11 C8 116.60(10) yes
C9 C11 C8 83.90(10) ?
C13 C12 C17 119.40(10) ?
C13 C12 C11 121.90(10) ?
C17 C12 C11 118.70(10) ?
C12 C13 C14 120.00(10) ?
C12 C13 H13 120.0 ?
C14 C13 H13 120.0 ?
C15 C14 C13 120.3(2) ?
C15 C14 H14 119.8 ?
C13 C14 H14 119.8 ?
C14 C15 C16 120.2(2) ?
C14 C15 H15 119.9 ?
C16 C15 H15 119.9 ?
C15 C16 C17 120.0(2) ?
C15 C16 H16 120.0 ?
C17 C16 H16 120.0 ?
C16 C17 C12 120.1(2) ?
C16 C17 H17 119.9 ?
C12 C17 H17 119.9 ?
O3 C18 N1 119.1(2) ?
O3 C18 C19 121.9(2) ?
N1 C18 C19 119.0(2) ?
C18 C19 H19A 109.5 ?
C18 C19 H19B 109.5 ?
H19A C19 H19B 109.5 ?
C18 C19 H19C 109.5 ?
H19A C19 H19C 109.5 ?
H19B C19 H19C 109.5 ?
C21B C20 C21A 66.5(4) ?
C21B C20 C10 117.2(3) ?
C21A C20 C10 124.1(3) ?
C21B C20 H20A 130.8 ?
C21A C20 H20A 107.6 ?
C10 C20 H20A 106.2 ?
C21B C20 H20B 41.2 ?
C21A C20 H20B 105.2 ?
C10 C20 H20B 106.2 ?
H20A C20 H20B 106.5 ?
C21B C20 H20C 108.0 ?
C21A C20 H20C 41.8 ?
C10 C20 H20C 108.4 ?
H20A C20 H20C 77.2 ?
H20B C20 H20C 142.5 ?
C21B C20 H20D 107.9 ?
C21A C20 H20D 124.6 ?
C10 C20 H20D 107.7 ?
H20A C20 H20D 32.8 ?
H20B C20 H20D 74.8 ?
H20C C20 H20D 107.3 ?
C20 C21A H20C 45.0 ?
C20 C21A H21A 109.5 ?
H20C C21A H21A 120.7 ?
C20 C21A H21B 109.5 ?
H20C C21A H21B 128.6 ?
C20 C21A H21C 109.5 ?
H20C C21A H21C 64.7 ?
C20 C21B H20B 47.3 ?
C20 C21B H21D 109.5 ?
C20 C21B H21E 109.5 ?
H21D C21B H21E 109.5 ?
C20 C21B H21F 109.5 ?
H21D C21B H21F 109.5 ?
H21E C21B H21F 109.5 ?

loop_
_geom_bond_atom_site_label_1
_geom_bond_atom_site_label_2
_geom_bond_site_symmetry_2
_geom_bond_distance
_geom_bond_publ_flag
O1 C9 . 1.427(2) yes
O1 C8 . 1.450(2) ?
O2 C10 . 1.387(2) ?
O2 C9 . 1.422(2) yes
O3 C18 . 1.203(2) ?
O4 C7 . 1.202(2) ?
N1 C7 . 1.412(2) ?
N1 C18 . 1.413(2) ?
N1 C6 . 1.435(2) ?
N2 C10 . 1.263(2) yes
N2 C11 . 1.465(2) yes
C1 C2 . 1.382(2) ?
C1 C6 . 1.389(2) ?
C1 C8 . 1.490(2) ?
C2 C3 . 1.397(3) ?
C2 H2 . 0.9300 ?
C3 C4 . 1.380(3) ?
C3 H3 . 0.9300 ?
C4 C5 . 1.382(3) ?
C4 H4 . 0.9300 ?
C5 C6 . 1.391(2) ?
C5 H5 . 0.9300 ?
C7 C8 . 1.533(2) ?
C8 C11 . 1.595(2) yes
C9 C11 . 1.541(2) yes
C9 H9 . 0.9800 ?
C10 C20 . 1.491(3) yes
C11 C12 . 1.498(2) yes
C12 C13 . 1.385(2) ?
C12 C17 . 1.396(2) ?
C13 C14 . 1.387(2) ?
C13 H13 . 0.9300 ?
C14 C15 . 1.379(3) ?
C14 H14 . 0.9300 ?
C15 C16 . 1.379(3) ?
C15 H15 . 0.9300 ?
C16 C17 . 1.385(2) ?
C16 H16 . 0.9300 ?
C17 H17 . 0.9300 ?
C18 C19 . 1.486(3) ?
C19 H19A . 0.9600 ?
C19 H19B . 0.9600 ?
C19 H19C . 0.9600 ?
C20 C21B . 1.306(5) yes
C20 C21A . 1.355(5) yes
C20 H20A . 0.9602 ?
C20 H20B . 0.9601 ?
C20 H20C . 0.9600 ?
C20 H20D . 0.9602 ?
C21A H20C . 0.9045 ?
C21A H21A . 0.9600 ?
C21A H21B . 0.9600 ?
C21A H21C . 0.9600 ?
C21B H20B . 0.8602 ?
C21B H21D . 0.9600 ?
C21B H21E . 0.9600 ?
C21B H21F . 0.9600 ?

loop_
_geom_hbond_atom_site_label_D
_geom_hbond_atom_site_label_H
_geom_hbond_atom_site_label_A
_geom_hbond_site_symmetry_A
_geom_hbond_distance_DH
_geom_hbond_distance_HA
_geom_hbond_distance_DA
_geom_hbond_angle_DHA
_geom_hbond_publ_flag
C5 H5 O3 1_555 0.93 2.27 2.819(3) 117 yes

loop_
_geom_torsion_atom_site_label_1
_geom_torsion_atom_site_label_2
_geom_torsion_atom_site_label_3
_geom_torsion_atom_site_label_4
_geom_torsion
_geom_torsion_publ_flag
C6 C1 C2 C3 -0.5(2) ?
C8 C1 C2 C3 173.8(2) ?
C1 C2 C3 C4 -0.5(3) ?
C2 C3 C4 C5 1.0(3) ?
C3 C4 C5 C6 -0.5(3) ?
C2 C1 C6 C5 1.1(2) ?
C8 C1 C6 C5 -174.30(10) ?
C2 C1 C6 N1 -177.20(10) ?
C8 C1 C6 N1 7.5(2) ?
C4 C5 C6 C1 -0.6(2) ?
C4 C5 C6 N1 177.3(2) ?
C7 N1 C6 C1 1.4(2) ?
C18 N1 C6 C1 174.00(10) ?
C7 N1 C6 C5 -176.6(2) ?
C18 N1 C6 C5 -4.0(3) ?
C18 N1 C7 O4 -3.9(3) ?
C6 N1 C7 O4 168.5(2) ?
C18 N1 C7 C8 178.20(10) ?
C6 N1 C7 C8 -9.4(2) ?
C9 O1 C8 C1 -120.30(10) ?
C9 O1 C8 C7 120.00(10) ?
C9 O1 C8 C11 1.00(10) ?
C2 C1 C8 O1 48.3(2) ?
C6 C1 C8 O1 -136.90(10) ?
C2 C1 C8 C7 172.7(2) ?
C6 C1 C8 C7 -12.5(2) ?
C2 C1 C8 C11 -57.8(2) ?
C6 C1 C8 C11 117.10(10) ?
O4 C7 C8 O1 -36.2(2) ?
N1 C7 C8 O1 141.80(10) ?
O4 C7 C8 C1 -164.8(2) ?
N1 C7 C8 C1 13.2(2) ?
O4 C7 C8 C11 65.4(2) ?
N1 C7 C8 C11 -116.70(10) ?
C10 O2 C9 O1 95.8(2) ?
C10 O2 C9 C11 -3.9(2) ?
C8 O1 C9 O2 -108.20(10) ?
C8 O1 C9 C11 -1.10(10) ?
C11 N2 C10 O2 -0.9(2) ?
C11 N2 C10 C20 178.9(3) ?
C9 O2 C10 N2 3.3(2) ?
C9 O2 C10 C20 -176.6(2) ?
C10 N2 C11 C12 133.2(2) ?
C10 N2 C11 C9 -1.7(2) ?
C10 N2 C11 C8 -91.4(2) ?
O2 C9 C11 N2 3.5(2) yes
O1 C9 C11 N2 -111.70(10) ?
O2 C9 C11 C12 -126.20(10) ?
O1 C9 C11 C12 118.70(10) ?
O2 C9 C11 C8 116.10(10) ?
O1 C9 C11 C8 1.00(10) yes
O1 C8 C11 N2 102.70(10) ?
C1 C8 C11 N2 -134.90(10) ?
C7 C8 C11 N2 -12.2(2) ?
O1 C8 C11 C12 -123.80(10) ?
C1 C8 C11 C12 -1.3(2) yes
C7 C8 C11 C12 121.40(10) ?
O1 C8 C11 C9 -1.00(10) ?
C1 C8 C11 C9 121.50(10) ?
C7 C8 C11 C9 -115.80(10) ?
N2 C11 C12 C13 -115.5(2) ?
C9 C11 C12 C13 10.7(2) ?
C8 C11 C12 C13 110.7(2) ?
N2 C11 C12 C17 65.0(2) ?
C9 C11 C12 C17 -168.80(10) ?
C8 C11 C12 C17 -68.9(2) ?
C17 C12 C13 C14 -0.1(2) ?
C11 C12 C13 C14 -179.6(2) ?
C12 C13 C14 C15 0.4(3) ?
C13 C14 C15 C16 -0.1(3) ?
C14 C15 C16 C17 -0.6(3) ?
C15 C16 C17 C12 0.9(3) ?
C13 C12 C17 C16 -0.6(2) ?
C11 C12 C17 C16 179.0(2) ?
C7 N1 C18 O3 -179.9(2) ?
C6 N1 C18 O3 8.8(3) ?
C7 N1 C18 C19 0.8(3) ?
C6 N1 C18 C19 -170.5(2) ?
N2 C10 C20 C21B -126.6(3) ?
O2 C10 C20 C21B 53.2(4) ?
N2 C10 C20 C21A 154.6(6) ?
O2 C10 C20 C21A -25.6(7) ?
